data_7210082
loop_
_publ_author_name
'Wang, Jiamin'
'Li, Shaoguang'
'Yang, Peiju'
'Huang, Xiaojuan'
'Yang, Xiao-Juan'
'Wu, Biao'

_publ_section_title
;
 From anion complexes to anion coordination polymers (ACPs): assembly with
 a 1,5-naphthylene bridged bis-bisurea ligand
;
_journal_issue 22
_journal_name_full CrystEngComm
_journal_page_first 4540
_journal_paper_doi 10.1039/c3ce26982e
_journal_volume 15
_journal_year 2013
_chemical_formula_sum 'C78 H106 N12 O12'
_chemical_formula_weight 1403.75
_chemical_name_systematic
;
?
;
_space_group_IT_number 14
_symmetry_cell_setting monoclinic
_symmetry_space_group_name_Hall '-P 2ybc'
_symmetry_space_group_name_H-M 'P 1 21/c 1'
_atom_sites_solution_hydrogens geom
_atom_sites_solution_primary direct
_atom_sites_solution_secondary difmap
_audit_creation_method SHELXL-97
_cell_angle_alpha 90.00
_cell_angle_beta 113.214(3)
_cell_angle_gamma 90.00
_cell_formula_units_Z 4
_cell_length_a 23.764(5)
_cell_length_b 17.225(4)
_cell_length_c 20.791(5)
_cell_measurement_temperature 153(2)
_cell_volume 7821(3)
_computing_cell_refinement 'Bruker SMART'
_computing_data_collection 'Bruker SMART APEX II'
_computing_data_reduction 'Bruker SAINT'
_computing_molecular_graphics SHELXTL
_computing_publication_material SHELXTL
_computing_structure_refinement 'SHELXL-97 (Sheldrick, 2008)'
_computing_structure_solution 'SHELXS-97 (Sheldrick, 2008)'
_diffrn_ambient_temperature 153(2)
_diffrn_measured_fraction_theta_full 0.968
_diffrn_measured_fraction_theta_max 0.968
_diffrn_measurement_device_type 'Bruker APEX II area detector'
_diffrn_measurement_method '\w scan'
_diffrn_radiation_monochromator graphite
_diffrn_radiation_source 'fine-focus sealed tube'
_diffrn_radiation_type MoK\a
_diffrn_radiation_wavelength 0.71073
_diffrn_reflns_av_R_equivalents 0.1318
_diffrn_reflns_av_sigmaI/netI 0.1765
_diffrn_reflns_limit_h_max 28
_diffrn_reflns_limit_h_min -27
_diffrn_reflns_limit_k_max 20
_diffrn_reflns_limit_k_min -20
_diffrn_reflns_limit_l_max 19
_diffrn_reflns_limit_l_min -24
_diffrn_reflns_number 48002
_diffrn_reflns_theta_full 25.15
_diffrn_reflns_theta_max 25.15
_diffrn_reflns_theta_min 1.51
_exptl_absorpt_coefficient_mu 0.081
_exptl_absorpt_correction_T_max 0.9800
_exptl_absorpt_correction_T_min 0.9760
_exptl_absorpt_correction_type multi-scan
_exptl_absorpt_process_details SADABS
_exptl_crystal_colour yellow
_exptl_crystal_density_diffrn 1.192
_exptl_crystal_density_method 'not measured'
_exptl_crystal_description block
_exptl_crystal_F_000 3016
_exptl_crystal_size_max 0.30
_exptl_crystal_size_mid 0.25
_exptl_crystal_size_min 0.25
_refine_diff_density_max 0.655
_refine_diff_density_min -0.554
_refine_diff_density_rms 0.054
_refine_ls_extinction_method none
_refine_ls_goodness_of_fit_ref 1.172
_refine_ls_hydrogen_treatment mixed
_refine_ls_matrix_type full
_refine_ls_number_parameters 927
_refine_ls_number_reflns 13578
_refine_ls_number_restraints 0
_refine_ls_restrained_S_all 1.172
_refine_ls_R_factor_all 0.2458
_refine_ls_R_factor_gt 0.1378
_refine_ls_shift/su_max 0.003
_refine_ls_shift/su_mean 0.000
_refine_ls_structure_factor_coef Fsqd
_refine_ls_weighting_details 'calc w=1/[\s^2^(Fo^2^)+(0.0000P)^2^+13.0000P] where P=(Fo^2^+2Fc^2^)/3'
_refine_ls_weighting_scheme calc
_refine_ls_wR_factor_gt 0.1693
_refine_ls_wR_factor_ref 0.1925
_reflns_number_gt 6266
_reflns_number_total 13578
_reflns_threshold_expression >2sigma(I)
_cod_data_source_file c3ce26982e.txt
_cod_data_source_block 6
_cod_depositor_comments
;
The following automatic conversions were performed:

'_symmetry_cell_setting' value 'Monoclinic' changed to 'monoclinic'
according to /home/saulius/struct/CIF-dictionaries/cif_core.dic
dictionary named 'cif_core.dic' version 2.4.2 from
2011-04-26.

'_exptl_absorpt_correction_type' value 'Multi-scan'
changed to 'multi-scan' according to
/home/saulius/struct/CIF-dictionaries/cif_core.dic dictionary named
'cif_core.dic' version 2.4.2 from 2011-04-26.

Automatic conversion script
Id: cif_fix_values 1891 2012-01-12 08:04:46Z andrius 
;
_cod_original_cell_volume 7822(3)
_cod_original_sg_symbol_H-M 'P2(1)/c '
_cod_database_code 7210082

loop_
_symmetry_equiv_pos_as_xyz
'x, y, z'
'-x, y+1/2, -z+1/2'
'-x, -y, -z'
'x, -y-1/2, z-1/2'

loop_
_atom_site_label
_atom_site_type_symbol
_atom_site_fract_x
_atom_site_fract_y
_atom_site_fract_z
_atom_site_U_iso_or_equiv
_atom_site_adp_type
_atom_site_occupancy
_atom_site_symmetry_multiplicity
_atom_site_calc_flag
_atom_site_refinement_flags
O1 O 0.2976(2) 1.1518(3) 0.6016(2) 0.0699(14) Uani 1 1 d .
O2 O 0.2440(2) 1.1479(3) 0.6651(3) 0.0794(16) Uani 1 1 d .
O3 O 0.00903(17) 0.9280(2) 0.42368(19) 0.0442(10) Uani 1 1 d .
O4 O -0.11626(18) 0.8940(2) 0.10637(19) 0.0530(12) Uani 1 1 d .
N1 N 0.2547(3) 1.1253(3) 0.6140(3) 0.0628(16) Uani 1 1 d .
N2 N 0.1065(2) 0.9014(2) 0.4315(2) 0.0400(12) Uani 1 1 d .
H2 H 0.1265 0.8686 0.4175 0.048 Uiso 1 1 d R
N3 N 0.0244(2) 0.8396(2) 0.3497(2) 0.0335(11) Uani 1 1 d .
H3 H 0.0509 0.8198 0.3359 0.040 Uiso 1 1 d R
N4 N -0.03697(18) 0.8504(2) 0.2036(2) 0.0322(11) Uani 1 1 d .
H4 H 0.0023 0.8469 0.2225 0.039 Uiso 1 1 d R
N5 N -0.01875(19) 0.8959(2) 0.1106(2) 0.0343(11) Uani 1 1 d .
H5 H 0.0188 0.8854 0.1364 0.041 Uiso 1 1 d R
C1 C 0.2156(3) 1.0659(3) 0.5690(3) 0.0458(17) Uani 1 1 d .
C2 C 0.1575(3) 1.0545(3) 0.5664(3) 0.0414(16) Uani 1 1 d .
H2A H 0.1435 1.0842 0.5957 0.050 Uiso 1 1 calc R
C3 C 0.1195(3) 1.0005(3) 0.5217(3) 0.0390(15) Uani 1 1 d .
H3A H 0.0792 0.9928 0.5195 0.047 Uiso 1 1 calc R
C4 C 0.1413(3) 0.9567(3) 0.4790(3) 0.0362(15) Uani 1 1 d .
C5 C 0.2003(3) 0.9683(3) 0.4844(3) 0.0517(18) Uani 1 1 d .
H5A H 0.2153 0.9374 0.4568 0.062 Uiso 1 1 calc R
C6 C 0.2383(3) 1.0233(4) 0.5286(3) 0.0562(18) Uani 1 1 d .
H6 H 0.2787 1.0314 0.5311 0.067 Uiso 1 1 calc R
C7 C 0.0435(3) 0.8926(3) 0.4033(3) 0.0341(14) Uani 1 1 d .
C8 C -0.0377(2) 0.8168(3) 0.3165(3) 0.0314(13) Uani 1 1 d .
C9 C -0.0679(3) 0.7868(3) 0.3563(3) 0.0427(16) Uani 1 1 d .
H9A H -0.0459 0.7794 0.4052 0.051 Uiso 1 1 calc R
C10 C -0.1286(3) 0.7678(3) 0.3265(3) 0.0475(16) Uani 1 1 d .
H10A H -0.1487 0.7486 0.3547 0.057 Uiso 1 1 calc R
C11 C -0.1611(3) 0.7768(3) 0.2548(3) 0.0477(17) Uani 1 1 d .
H11 H -0.2035 0.7650 0.2338 0.057 Uiso 1 1 calc R
C12 C -0.1305(3) 0.8032(3) 0.2142(3) 0.0404(15) Uani 1 1 d .
H12A H -0.1520 0.8072 0.1649 0.048 Uiso 1 1 calc R
C13 C -0.0693(2) 0.8239(3) 0.2442(3) 0.0311(14) Uani 1 1 d .
C14 C -0.0622(3) 0.8807(3) 0.1373(3) 0.0339(14) Uani 1 1 d .
C15 C -0.0323(2) 0.9273(3) 0.0430(3) 0.0362(15) Uani 1 1 d .
C16 C 0.0068(2) 0.9839(3) 0.0340(2) 0.0267(13) Uani 1 1 d .
C17 C 0.0581(3) 1.0106(4) 0.0897(3) 0.0577(19) Uani 1 1 d .
H17A H 0.0682 0.9894 0.1351 0.069 Uiso 1 1 calc R
C18 C -0.0817(3) 0.9016(4) -0.0122(3) 0.083(3) Uani 1 1 d .
H18A H -0.1075 0.8630 -0.0057 0.099 Uiso 1 1 calc R
C19 C 0.0946(3) 1.0674(5) 0.0797(3) 0.098(3) Uani 1 1 d .
H19A H 0.1288 1.0862 0.1186 0.118 Uiso 1 1 calc R
O5 O 0.2020(3) 0.2988(3) -0.0716(3) 0.115(3) Uani 1 1 d .
O6 O 0.1612(3) 0.2750(3) 0.0028(4) 0.097(2) Uani 1 1 d .
O7 O 0.42275(19) 0.0253(3) 0.0349(2) 0.0628(13) Uani 1 1 d .
O8 O 0.59690(18) -0.0127(2) 0.33777(19) 0.0468(11) Uani 1 1 d .
N6 N 0.1973(3) 0.2588(4) -0.0259(4) 0.085(2) Uani 1 1 d .
N7 N 0.3442(2) -0.0058(3) 0.0690(3) 0.0587(15) Uani 1 1 d .
H7 H 0.3300 -0.0431 0.0857 0.070 Uiso 1 1 d R
N8 N 0.4364(2) -0.0654(3) 0.1191(2) 0.0518(14) Uani 1 1 d .
H8 H 0.4183 -0.0902 0.1413 0.062 Uiso 1 1 d R
N9 N 0.51484(19) -0.0773(3) 0.2591(2) 0.0418(12) Uani 1 1 d .
H9 H 0.4783 -0.0929 0.2512 0.050 Uiso 1 1 d R
N10 N 0.5141(2) -0.0427(3) 0.3644(2) 0.0436(13) Uani 1 1 d .
H10 H 0.4773 -0.0603 0.3458 0.052 Uiso 1 1 d R
C20 C 0.2362(3) 0.1892(4) -0.0031(4) 0.062(2) Uani 1 1 d .
C21 C 0.2384(3) 0.1521(4) 0.0568(4) 0.068(2) Uani 1 1 d .
H21 H 0.2160 0.1715 0.0824 0.082 Uiso 1 1 calc R
C22 C 0.2737(3) 0.0866(4) 0.0784(3) 0.0607(19) Uani 1 1 d .
H22 H 0.2752 0.0601 0.1191 0.073 Uiso 1 1 calc R
C23 C 0.3076(3) 0.0583(4) 0.0419(3) 0.0535(18) Uani 1 1 d .
C24 C 0.3023(3) 0.0948(4) -0.0194(3) 0.063(2) Uani 1 1 d .
H24 H 0.3235 0.0747 -0.0461 0.076 Uiso 1 1 calc R
C25 C 0.2669(3) 0.1596(4) -0.0419(4) 0.066(2) Uani 1 1 d .
H25 H 0.2634 0.1843 -0.0842 0.079 Uiso 1 1 calc R
C26 C 0.4031(3) -0.0127(4) 0.0712(3) 0.0476(17) Uani 1 1 d .
C27 C 0.4991(2) -0.0837(3) 0.1358(3) 0.0437(16) Uani 1 1 d .
C28 C 0.5215(3) -0.0965(3) 0.0846(3) 0.0493(17) Uani 1 1 d .
H28 H 0.4950 -0.0920 0.0366 0.059 Uiso 1 1 calc R
C29 C 0.5822(3) -0.1156(3) 0.1027(3) 0.0508(17) Uani 1 1 d .
H29 H 0.5971 -0.1240 0.0672 0.061 Uiso 1 1 calc R
C30 C 0.6213(3) -0.1225(3) 0.1722(3) 0.0458(16) Uani 1 1 d .
H30 H 0.6632 -0.1354 0.1847 0.055 Uiso 1 1 calc R
C31 C 0.5983(3) -0.1102(3) 0.2239(3) 0.0439(16) Uani 1 1 d .
H31 H 0.6247 -0.1158 0.2718 0.053 Uiso 1 1 calc R
C32 C 0.5376(2) -0.0900(3) 0.2062(3) 0.0360(14) Uani 1 1 d .
C33 C 0.5476(3) -0.0422(3) 0.3219(3) 0.0367(15) Uani 1 1 d .
C34 C 0.5349(3) -0.0175(3) 0.4345(3) 0.0403(15) Uani 1 1 d .
C35 C 0.5945(3) -0.0033(4) 0.4737(3) 0.0592(19) Uani 1 1 d .
H35 H 0.6237 -0.0076 0.4532 0.071 Uiso 1 1 calc R
C36 C 0.6138(3) 0.0176(4) 0.5439(3) 0.062(2) Uani 1 1 d .
H36 H 0.6559 0.0276 0.5708 0.075 Uiso 1 1 calc R
C37 C 0.4900(3) -0.0105(3) 0.4640(3) 0.0380(15) Uani 1 1 d .
C38 C 0.5723(3) 0.0238(3) 0.5741(3) 0.0488(17) Uani 1 1 d .
H38 H 0.5862 0.0374 0.6222 0.059 Uiso 1 1 calc R
N21 N 0.0338(2) 0.5957(2) 0.2384(2) 0.0412(13) Uani 1 1 d .
C93 C -0.0219(3) 0.5465(3) 0.2287(3) 0.0434(16) Uani 1 1 d .
H93A H -0.0322 0.5160 0.1852 0.052 Uiso 1 1 calc R
H93B H -0.0102 0.5091 0.2679 0.052 Uiso 1 1 calc R
C94 C -0.0789(3) 0.5877(3) 0.2246(3) 0.0459(16) Uani 1 1 d .
H94A H -0.0903 0.6280 0.1877 0.055 Uiso 1 1 calc R
H94B H -0.0715 0.6135 0.2698 0.055 Uiso 1 1 calc R
C95 C -0.1304(3) 0.5294(3) 0.2080(3) 0.0528(18) Uani 1 1 d .
H95A H -0.1369 0.5043 0.1628 0.063 Uiso 1 1 calc R
H95B H -0.1174 0.4885 0.2445 0.063 Uiso 1 1 calc R
C96 C -0.1900(3) 0.5624(4) 0.2037(4) 0.075(2) Uani 1 1 d .
H96A H -0.2034 0.6031 0.1680 0.112 Uiso 1 1 calc R
H96B H -0.1849 0.5844 0.2492 0.112 Uiso 1 1 calc R
H96C H -0.2209 0.5211 0.1912 0.112 Uiso 1 1 calc R
C97 C 0.0557(3) 0.6403(3) 0.3073(3) 0.0433(16) Uani 1 1 d .
H97A H 0.0879 0.6771 0.3079 0.052 Uiso 1 1 calc R
H97B H 0.0210 0.6715 0.3081 0.052 Uiso 1 1 calc R
C98 C 0.0808(3) 0.5925(3) 0.3733(3) 0.061(2) Uani 1 1 d .
H98A H 0.1162 0.5618 0.3738 0.074 Uiso 1 1 calc R
H98B H 0.0489 0.5556 0.3738 0.074 Uiso 1 1 calc R
C99 C 0.1006(4) 0.6425(4) 0.4381(3) 0.080(2) Uani 1 1 d .
H99A H 0.1138 0.6935 0.4270 0.096 Uiso 1 1 calc R
H99B H 0.0647 0.6516 0.4500 0.096 Uiso 1 1 calc R
C100 C 0.1462(5) 0.6133(9) 0.4946(7) 0.322(13) Uani 1 1 d .
H10B H 0.1386 0.5580 0.4991 0.482 Uiso 1 1 calc R
H10C H 0.1479 0.6409 0.5366 0.482 Uiso 1 1 calc R
H10D H 0.1852 0.6196 0.4895 0.482 Uiso 1 1 calc R
C101 C 0.0181(3) 0.6563(3) 0.1816(3) 0.0441(16) Uani 1 1 d .
H10E H 0.0553 0.6871 0.1892 0.053 Uiso 1 1 calc R
H10F H -0.0126 0.6921 0.1865 0.053 Uiso 1 1 calc R
C102 C -0.0067(3) 0.6258(3) 0.1075(3) 0.0544(18) Uani 1 1 d .
H10G H -0.0474 0.6020 0.0966 0.065 Uiso 1 1 calc R
H10H H 0.0210 0.5850 0.1033 0.065 Uiso 1 1 calc R
C103 C -0.0125(3) 0.6904(3) 0.0553(3) 0.0569(19) Uani 1 1 d .
H10I H -0.0363 0.6708 0.0075 0.068 Uiso 1 1 calc R
H10J H -0.0358 0.7338 0.0641 0.068 Uiso 1 1 calc R
C104 C 0.0483(3) 0.7211(4) 0.0586(3) 0.074(2) Uani 1 1 d .
H10K H 0.0713 0.6788 0.0486 0.111 Uiso 1 1 calc R
H10L H 0.0719 0.7419 0.1054 0.111 Uiso 1 1 calc R
H10M H 0.0410 0.7624 0.0238 0.111 Uiso 1 1 calc R
C105 C 0.0833(3) 0.5407(3) 0.2366(3) 0.0560(18) Uani 1 1 d .
H10N H 0.0953 0.5061 0.2779 0.067 Uiso 1 1 calc R
H10O H 0.0655 0.5077 0.1944 0.067 Uiso 1 1 calc R
C106 C 0.1405(3) 0.5790(4) 0.2362(4) 0.070(2) Uani 1 1 d .
H10P H 0.1553 0.6185 0.2738 0.084 Uiso 1 1 calc R
H10Q H 0.1309 0.6054 0.1908 0.084 Uiso 1 1 calc R
C107 C 0.1906(4) 0.5174(5) 0.2476(5) 0.108(3) Uani 1 1 d .
H10R H 0.1725 0.4711 0.2186 0.130 Uiso 1 1 calc R
H10S H 0.2081 0.5012 0.2973 0.130 Uiso 1 1 calc R
C108 C 0.2419(5) 0.5515(8) 0.2274(6) 0.221(7) Uani 1 1 d .
H10T H 0.2660 0.5889 0.2631 0.332 Uiso 1 1 calc R
H10U H 0.2234 0.5776 0.1820 0.332 Uiso 1 1 calc R
H10V H 0.2685 0.5094 0.2245 0.332 Uiso 1 1 calc R
N22 N 0.4967(3) 0.1797(3) 0.2156(3) 0.0664(17) Uani 1 1 d .
C109 C 0.4500(3) 0.1321(4) 0.2298(4) 0.074(2) Uani 1 1 d .
H1 H 0.4717 0.0930 0.2660 0.089 Uiso 1 1 calc R
H10W H 0.4250 0.1036 0.1865 0.089 Uiso 1 1 calc R
C110 C 0.4074(3) 0.1781(4) 0.2538(4) 0.079(2) Uani 1 1 d .
H11A H 0.4314 0.2157 0.2903 0.095 Uiso 1 1 calc R
H11B H 0.3779 0.2077 0.2139 0.095 Uiso 1 1 calc R
C111 C 0.3727(4) 0.1242(5) 0.2830(5) 0.100(3) Uani 1 1 d .
H11C H 0.3500 0.0854 0.2469 0.119 Uiso 1 1 calc R
H11D H 0.4023 0.0958 0.3237 0.119 Uiso 1 1 calc R
C112 C 0.3280(4) 0.1676(5) 0.3055(5) 0.130(4) Uani 1 1 d .
H11E H 0.3494 0.2102 0.3368 0.196 Uiso 1 1 calc R
H11F H 0.3111 0.1320 0.3301 0.196 Uiso 1 1 calc R
H11G H 0.2947 0.1886 0.2641 0.196 Uiso 1 1 calc R
C113 C 0.5386(3) 0.2219(4) 0.2806(4) 0.076(2) Uani 1 1 d .
H11H H 0.5709 0.2480 0.2697 0.091 Uiso 1 1 calc R
H11I H 0.5146 0.2629 0.2915 0.091 Uiso 1 1 calc R
C114 C 0.5693(4) 0.1735(4) 0.3454(4) 0.132(4) Uani 1 1 d .
H11J H 0.5894 0.1279 0.3346 0.159 Uiso 1 1 calc R
H11K H 0.5386 0.1548 0.3630 0.159 Uiso 1 1 calc R
C115 C 0.6187(7) 0.2260(6) 0.4026(5) 0.229(8) Uani 1 1 d .
H11L H 0.6415 0.2543 0.3791 0.274 Uiso 1 1 calc R
H11M H 0.5962 0.2654 0.4179 0.274 Uiso 1 1 calc R
C116 C 0.6608(9) 0.1929(8) 0.4614(8) 0.404(17) Uani 1 1 d .
H11N H 0.6396 0.1637 0.4857 0.606 Uiso 1 1 calc R
H11O H 0.6860 0.2335 0.4924 0.606 Uiso 1 1 calc R
H11P H 0.6869 0.1576 0.4484 0.606 Uiso 1 1 calc R
C117 C 0.4667(3) 0.2430(3) 0.1609(4) 0.066(2) Uani 1 1 d .
H11Q H 0.4440 0.2785 0.1794 0.079 Uiso 1 1 calc R
H11R H 0.4995 0.2736 0.1548 0.079 Uiso 1 1 calc R
C118 C 0.4229(3) 0.2143(4) 0.0890(4) 0.078(2) Uani 1 1 d .
H11S H 0.3848 0.1949 0.0920 0.093 Uiso 1 1 calc R
H11T H 0.4421 0.1708 0.0738 0.093 Uiso 1 1 calc R
C119 C 0.4077(3) 0.2808(4) 0.0353(4) 0.076(2) Uani 1 1 d .
H11U H 0.3703 0.2674 -0.0060 0.092 Uiso 1 1 calc R
H11V H 0.3992 0.3286 0.0563 0.092 Uiso 1 1 calc R
C120 C 0.4602(3) 0.2960(4) 0.0120(4) 0.083(2) Uani 1 1 d .
H12B H 0.4964 0.3133 0.0522 0.124 Uiso 1 1 calc R
H12C H 0.4479 0.3363 -0.0242 0.124 Uiso 1 1 calc R
H12D H 0.4698 0.2481 -0.0070 0.124 Uiso 1 1 calc R
C121 C 0.5321(3) 0.1232(4) 0.1897(4) 0.076(2) Uani 1 1 d .
H12E H 0.5022 0.0925 0.1510 0.092 Uiso 1 1 calc R
H12F H 0.5541 0.0866 0.2282 0.092 Uiso 1 1 calc R
C122 C 0.5785(4) 0.1587(4) 0.1639(4) 0.089(3) Uani 1 1 d .
H12G H 0.5582 0.1993 0.1287 0.107 Uiso 1 1 calc R
H12H H 0.6120 0.1835 0.2037 0.107 Uiso 1 1 calc R
C123 C 0.6049(4) 0.0972(4) 0.1318(4) 0.086(3) Uani 1 1 d .
H12I H 0.5708 0.0684 0.0961 0.103 Uiso 1 1 calc R
H12J H 0.6286 0.0598 0.1687 0.103 Uiso 1 1 calc R
C124 C 0.6464(4) 0.1296(5) 0.0978(4) 0.109(3) Uani 1 1 d .
H12K H 0.6229 0.1651 0.0599 0.164 Uiso 1 1 calc R
H12L H 0.6622 0.0867 0.0788 0.164 Uiso 1 1 calc R
H12M H 0.6806 0.1576 0.1329 0.164 Uiso 1 1 calc R
O17 O 0.08565(16) 0.8366(2) 0.2255(2) 0.0458(10) Uani 1 1 d .
O18 O 0.13829(17) 0.8067(2) 0.3375(2) 0.0467(11) Uani 1 1 d .
O19 O 0.3567(2) 0.9090(4) 0.1847(3) 0.118(2) Uani 1 1 d .
O20 O 0.41063(19) 0.8642(3) 0.2891(2) 0.0687(14) Uani 1 1 d .
C77 C 0.1350(2) 0.8264(3) 0.2777(3) 0.0348(14) Uani 1 1 d .
C78 C 0.1938(2) 0.8397(3) 0.2681(3) 0.0314(14) Uani 1 1 d .
C79 C 0.1924(3) 0.8649(3) 0.2042(3) 0.0453(16) Uani 1 1 d .
H79 H 0.1544 0.8729 0.1658 0.054 Uiso 1 1 calc R
C80 C 0.2469(3) 0.8781(3) 0.1970(3) 0.0510(17) Uani 1 1 d .
H80 H 0.2458 0.8959 0.1533 0.061 Uiso 1 1 calc R
C81 C 0.3026(2) 0.8662(3) 0.2507(3) 0.0397(15) Uani 1 1 d .
C82 C 0.3028(2) 0.8404(3) 0.3133(3) 0.0482(17) Uani 1 1 d .
H82 H 0.3407 0.8309 0.3514 0.058 Uiso 1 1 calc R
C83 C 0.2495(2) 0.8282(3) 0.3213(3) 0.0421(15) Uani 1 1 d .
H83 H 0.2511 0.8111 0.3654 0.050 Uiso 1 1 calc R
C84 C 0.3612(3) 0.8811(4) 0.2418(4) 0.0595(19) Uani 1 1 d .

loop_
_atom_site_aniso_label
_atom_site_aniso_U_11
_atom_site_aniso_U_22
_atom_site_aniso_U_33
_atom_site_aniso_U_23
_atom_site_aniso_U_13
_atom_site_aniso_U_12
O1 0.055(3) 0.073(3) 0.070(3) -0.010(3) 0.012(3) -0.016(3)
O2 0.058(3) 0.095(4) 0.073(4) -0.035(3) 0.014(3) -0.004(3)
O3 0.053(3) 0.031(2) 0.050(3) -0.006(2) 0.021(2) 0.000(2)
O4 0.043(3) 0.066(3) 0.041(2) 0.021(2) 0.007(2) -0.005(2)
N1 0.051(4) 0.067(4) 0.060(4) -0.003(4) 0.012(3) 0.006(4)
N2 0.044(3) 0.033(3) 0.044(3) -0.004(2) 0.018(2) 0.001(3)
N3 0.050(3) 0.024(3) 0.030(3) -0.004(2) 0.019(2) -0.001(2)
N4 0.030(3) 0.035(3) 0.030(3) -0.001(2) 0.010(2) -0.010(2)
N5 0.035(3) 0.040(3) 0.027(3) 0.004(2) 0.012(2) -0.007(2)
C1 0.038(4) 0.038(4) 0.043(4) -0.011(3) -0.003(3) -0.011(3)
C2 0.046(4) 0.028(3) 0.041(4) 0.001(3) 0.008(3) 0.005(3)
C3 0.047(4) 0.028(3) 0.036(3) 0.003(3) 0.009(3) 0.007(3)
C4 0.037(4) 0.024(3) 0.038(4) 0.000(3) 0.004(3) 0.002(3)
C5 0.045(4) 0.053(4) 0.047(4) -0.012(3) 0.009(3) 0.010(4)
C6 0.043(4) 0.062(5) 0.061(5) -0.009(4) 0.018(4) 0.002(4)
C7 0.054(4) 0.010(3) 0.040(4) 0.014(3) 0.020(3) 0.008(3)
C8 0.040(3) 0.019(3) 0.036(4) 0.003(3) 0.017(3) -0.001(3)
C9 0.056(4) 0.037(4) 0.038(4) 0.005(3) 0.021(3) -0.003(3)
C10 0.065(5) 0.041(4) 0.053(4) 0.001(3) 0.041(4) -0.007(4)
C11 0.049(4) 0.041(4) 0.056(4) -0.001(3) 0.023(4) -0.015(3)
C12 0.048(4) 0.033(3) 0.040(4) -0.005(3) 0.017(3) -0.013(3)
C13 0.040(3) 0.019(3) 0.035(3) 0.008(3) 0.015(3) -0.005(3)
C14 0.037(4) 0.025(3) 0.030(3) 0.003(3) 0.002(3) -0.005(3)
C15 0.050(4) 0.029(3) 0.024(3) 0.004(3) 0.009(3) -0.012(3)
C16 0.036(3) 0.015(3) 0.025(3) 0.000(2) 0.008(3) -0.002(3)
C17 0.058(4) 0.074(5) 0.034(4) 0.017(4) 0.011(3) -0.022(4)
C18 0.088(5) 0.101(6) 0.043(4) 0.014(4) 0.009(4) -0.060(5)
C19 0.083(5) 0.154(8) 0.032(4) 0.016(5) -0.005(4) -0.077(6)
O5 0.155(6) 0.059(4) 0.083(4) 0.027(3) -0.003(4) 0.006(4)
O6 0.076(4) 0.057(4) 0.139(6) -0.017(3) 0.021(4) 0.008(3)
O7 0.064(3) 0.077(3) 0.056(3) 0.024(3) 0.032(3) 0.015(3)
O8 0.051(3) 0.051(3) 0.042(2) -0.008(2) 0.022(2) -0.009(2)
N6 0.078(5) 0.045(5) 0.092(6) -0.022(4) -0.009(5) -0.012(4)
N7 0.034(3) 0.065(4) 0.071(4) 0.022(3) 0.014(3) 0.011(3)
N8 0.049(3) 0.067(4) 0.045(3) 0.021(3) 0.024(3) 0.013(3)
N9 0.031(3) 0.059(3) 0.038(3) 0.000(3) 0.016(2) -0.001(3)
N10 0.034(3) 0.063(3) 0.037(3) -0.001(3) 0.019(2) 0.001(3)
C20 0.055(5) 0.034(4) 0.069(5) 0.011(4) -0.007(4) 0.001(4)
C21 0.050(4) 0.073(5) 0.067(5) 0.002(4) 0.008(4) 0.008(4)
C22 0.051(4) 0.072(5) 0.055(4) 0.014(4) 0.017(4) 0.013(4)
C23 0.036(4) 0.068(5) 0.051(4) 0.009(4) 0.012(3) 0.005(4)
C24 0.037(4) 0.086(5) 0.054(4) 0.028(4) 0.005(3) 0.017(4)
C25 0.048(4) 0.081(6) 0.060(5) 0.018(4) 0.012(4) 0.002(4)
C26 0.043(4) 0.063(5) 0.030(4) 0.000(3) 0.007(3) 0.006(4)
C27 0.030(3) 0.044(4) 0.054(4) 0.005(3) 0.013(3) 0.002(3)
C28 0.058(4) 0.068(5) 0.026(3) 0.003(3) 0.021(3) 0.015(4)
C29 0.054(4) 0.059(4) 0.044(4) -0.001(3) 0.024(3) 0.004(4)
C30 0.042(4) 0.056(4) 0.043(4) -0.002(3) 0.021(3) 0.003(3)
C31 0.042(4) 0.053(4) 0.035(4) 0.002(3) 0.013(3) 0.003(3)
C32 0.038(4) 0.040(4) 0.030(3) -0.001(3) 0.014(3) 0.000(3)
C33 0.041(4) 0.033(4) 0.034(4) 0.002(3) 0.013(3) 0.006(3)
C34 0.035(4) 0.048(4) 0.040(4) 0.009(3) 0.016(3) 0.007(3)
C35 0.048(4) 0.097(6) 0.042(4) -0.003(4) 0.027(3) 0.008(4)
C36 0.033(4) 0.105(6) 0.049(4) -0.011(4) 0.017(3) 0.000(4)
C37 0.033(3) 0.039(4) 0.038(3) 0.006(3) 0.011(3) 0.009(3)
C38 0.045(4) 0.066(4) 0.037(4) 0.002(3) 0.018(3) 0.008(4)
N21 0.074(4) 0.016(2) 0.032(3) -0.007(2) 0.019(2) 0.000(3)
C93 0.068(4) 0.018(3) 0.037(4) -0.001(3) 0.013(3) -0.004(3)
C94 0.063(4) 0.027(3) 0.045(4) 0.009(3) 0.018(3) 0.007(3)
C95 0.062(4) 0.043(4) 0.042(4) 0.001(3) 0.009(3) -0.002(4)
C96 0.079(5) 0.055(5) 0.079(5) 0.012(4) 0.020(4) -0.002(4)
C97 0.068(4) 0.028(3) 0.037(4) -0.003(3) 0.025(3) 0.000(3)
C98 0.097(5) 0.040(4) 0.036(4) -0.010(3) 0.014(4) -0.006(4)
C99 0.115(6) 0.079(5) 0.033(4) -0.004(4) 0.014(4) 0.022(5)
C100 0.229(14) 0.300(18) 0.224(15) -0.181(14) -0.138(12) 0.153(14)
C101 0.073(4) 0.025(3) 0.033(3) -0.003(3) 0.021(3) -0.004(3)
C102 0.083(5) 0.040(4) 0.039(4) -0.005(3) 0.022(3) -0.013(4)
C103 0.086(5) 0.045(4) 0.036(4) 0.002(3) 0.020(4) -0.010(4)
C104 0.101(6) 0.072(5) 0.053(5) -0.005(4) 0.035(4) -0.037(5)
C105 0.076(5) 0.037(4) 0.057(4) -0.003(3) 0.028(4) 0.012(4)
C106 0.070(5) 0.081(5) 0.059(5) -0.019(4) 0.026(4) 0.003(5)
C107 0.066(6) 0.137(8) 0.126(8) -0.037(7) 0.043(6) 0.016(6)
C108 0.158(12) 0.271(17) 0.184(13) -0.123(12) 0.014(10) 0.008(12)
N22 0.091(4) 0.031(3) 0.075(4) -0.001(3) 0.029(4) 0.005(3)
C109 0.107(6) 0.030(4) 0.085(6) 0.013(4) 0.036(5) -0.009(4)
C110 0.103(6) 0.054(5) 0.091(6) 0.013(4) 0.048(5) 0.016(5)
C111 0.103(7) 0.087(6) 0.115(7) 0.024(5) 0.051(6) -0.014(6)
C112 0.111(7) 0.126(8) 0.191(11) 0.027(7) 0.098(8) 0.007(7)
C113 0.082(5) 0.047(4) 0.082(6) 0.001(4) 0.015(4) 0.000(4)
C114 0.202(10) 0.061(5) 0.072(6) 0.007(5) -0.012(6) 0.027(6)
C115 0.384(19) 0.087(8) 0.071(7) -0.005(6) -0.065(10) 0.034(10)
C116 0.59(3) 0.136(12) 0.201(17) -0.020(12) -0.15(2) 0.079(17)
C117 0.076(5) 0.039(4) 0.080(5) 0.009(4) 0.027(4) 0.006(4)
C118 0.079(5) 0.060(5) 0.080(6) 0.002(4) 0.015(4) -0.012(4)
C119 0.082(6) 0.063(5) 0.074(5) 0.004(4) 0.020(4) -0.015(4)
C120 0.106(6) 0.068(5) 0.079(6) -0.010(4) 0.043(5) -0.017(5)
C121 0.086(6) 0.049(5) 0.085(6) 0.005(4) 0.024(5) 0.001(4)
C122 0.111(7) 0.052(5) 0.110(7) 0.000(5) 0.051(6) 0.009(5)
C123 0.085(6) 0.065(5) 0.098(7) -0.019(5) 0.025(5) 0.003(5)
C124 0.118(7) 0.110(7) 0.103(7) -0.014(6) 0.048(6) 0.002(6)
O17 0.034(2) 0.055(3) 0.049(3) 0.002(2) 0.017(2) -0.004(2)
O18 0.054(3) 0.050(3) 0.045(3) 0.010(2) 0.028(2) 0.000(2)
O19 0.069(4) 0.187(6) 0.129(5) 0.094(5) 0.075(4) 0.041(4)
O20 0.038(3) 0.093(4) 0.078(3) -0.012(3) 0.026(3) -0.005(3)
C77 0.034(4) 0.015(3) 0.052(4) -0.004(3) 0.013(3) 0.002(3)
C78 0.036(3) 0.015(3) 0.043(4) -0.003(3) 0.016(3) 0.004(3)
C79 0.033(4) 0.060(4) 0.041(4) 0.016(3) 0.013(3) 0.005(3)
C80 0.054(4) 0.057(4) 0.052(4) 0.020(3) 0.032(4) 0.016(4)
C81 0.034(4) 0.042(4) 0.043(4) 0.011(3) 0.016(3) 0.010(3)
C82 0.026(3) 0.066(5) 0.045(4) 0.004(3) 0.006(3) 0.000(3)
C83 0.037(4) 0.053(4) 0.034(3) 0.004(3) 0.011(3) 0.002(3)
C84 0.052(5) 0.064(5) 0.067(5) -0.004(4) 0.029(4) 0.009(4)

loop_
_atom_type_symbol
_atom_type_description
_atom_type_scat_dispersion_real
_atom_type_scat_dispersion_imag
_atom_type_scat_source
C C 0.0033 0.0016 'International Tables Vol C Tables 4.2.6.8 and 6.1.1.4'
H H 0.0000 0.0000 'International Tables Vol C Tables 4.2.6.8 and 6.1.1.4'
N N 0.0061 0.0033 'International Tables Vol C Tables 4.2.6.8 and 6.1.1.4'
O O 0.0106 0.0060 'International Tables Vol C Tables 4.2.6.8 and 6.1.1.4'

loop_
_geom_angle_atom_site_label_1
_geom_angle_atom_site_label_2
_geom_angle_atom_site_label_3
_geom_angle
_geom_angle_site_symmetry_1
_geom_angle_site_symmetry_3
O1 N1 O2 121.7(6) . .
O1 N1 C1 119.9(6) . .
O2 N1 C1 118.4(6) . .
C7 N2 C4 128.3(5) . .
C7 N2 H2 115.6 . .
C4 N2 H2 116.0 . .
C7 N3 C8 122.0(5) . .
C7 N3 H3 118.8 . .
C8 N3 H3 119.2 . .
C14 N4 C13 126.5(4) . .
C14 N4 H4 116.8 . .
C13 N4 H4 116.7 . .
C14 N5 C15 124.0(4) . .
C14 N5 H5 117.9 . .
C15 N5 H5 118.1 . .
C2 C1 C6 122.0(5) . .
C2 C1 N1 120.3(6) . .
C6 C1 N1 117.7(6) . .
C3 C2 C1 120.4(6) . .
C3 C2 H2A 119.8 . .
C1 C2 H2A 119.8 . .
C2 C3 C4 118.9(6) . .
C2 C3 H3A 120.6 . .
C4 C3 H3A 120.6 . .
C5 C4 N2 117.4(5) . .
C5 C4 C3 119.1(5) . .
N2 C4 C3 123.5(5) . .
C4 C5 C6 122.2(6) . .
C4 C5 H5A 118.9 . .
C6 C5 H5A 118.9 . .
C1 C6 C5 117.5(6) . .
C1 C6 H6 121.3 . .
C5 C6 H6 121.3 . .
O3 C7 N3 124.0(5) . .
O3 C7 N2 123.9(5) . .
N3 C7 N2 112.1(5) . .
C9 C8 C13 119.3(5) . .
C9 C8 N3 119.7(5) . .
C13 C8 N3 121.0(5) . .
C10 C9 C8 121.2(5) . .
C10 C9 H9A 119.4 . .
C8 C9 H9A 119.4 . .
C9 C10 C11 120.0(6) . .
C9 C10 H10A 120.0 . .
C11 C10 H10A 120.0 . .
C12 C11 C10 119.0(6) . .
C12 C11 H11 120.5 . .
C10 C11 H11 120.5 . .
C13 C12 C11 121.3(5) . .
C13 C12 H12A 119.4 . .
C11 C12 H12A 119.4 . .
C12 C13 C8 119.1(5) . .
C12 C13 N4 122.2(5) . .
C8 C13 N4 118.7(5) . .
O4 C14 N4 123.9(6) . .
O4 C14 N5 123.9(5) . .
N4 C14 N5 112.2(5) . .
C18 C15 C16 120.7(5) . .
C18 C15 N5 119.8(5) . .
C16 C15 N5 119.5(4) . .
C17 C16 C15 121.7(5) . .
C17 C16 C16 118.5(6) . 3_575
C15 C16 C16 119.8(5) . 3_575
C19 C17 C16 120.6(5) . .
C19 C17 H17A 119.7 . .
C16 C17 H17A 119.7 . .
C15 C18 C19 119.6(6) . 3_575
C15 C18 H18A 120.2 . .
C19 C18 H18A 120.2 3_575 .
C17 C19 C18 120.9(6) . 3_575
C17 C19 H19A 119.6 . .
C18 C19 H19A 119.6 3_575 .
O5 N6 O6 122.5(8) . .
O5 N6 C20 118.4(9) . .
O6 N6 C20 119.1(9) . .
C23 N7 C26 123.1(6) . .
C23 N7 H7 118.5 . .
C26 N7 H7 118.4 . .
C26 N8 C27 125.6(5) . .
C26 N8 H8 117.3 . .
C27 N8 H8 117.2 . .
C33 N9 C32 124.1(5) . .
C33 N9 H9 118.1 . .
C32 N9 H9 117.9 . .
C33 N10 C34 126.4(5) . .
C33 N10 H10 116.7 . .
C34 N10 H10 116.8 . .
C21 C20 C25 121.0(7) . .
C21 C20 N6 117.6(8) . .
C25 C20 N6 121.3(8) . .
C22 C21 C20 118.5(7) . .
C22 C21 H21 120.8 . .
C20 C21 H21 120.8 . .
C21 C22 C23 121.3(7) . .
C21 C22 H22 119.4 . .
C23 C22 H22 119.4 . .
N7 C23 C24 123.8(7) . .
N7 C23 C22 117.6(6) . .
C24 C23 C22 118.7(6) . .
C25 C24 C23 120.6(7) . .
C25 C24 H24 119.7 . .
C23 C24 H24 119.7 . .
C24 C25 C20 119.8(7) . .
C24 C25 H25 120.1 . .
C20 C25 H25 120.1 . .
O7 C26 N8 124.1(6) . .
O7 C26 N7 124.0(6) . .
N8 C26 N7 111.9(6) . .
C28 C27 C32 120.3(5) . .
C28 C27 N8 122.0(5) . .
C32 C27 N8 117.7(6) . .
C29 C28 C27 120.4(5) . .
C29 C28 H28 119.8 . .
C27 C28 H28 119.8 . .
C28 C29 C30 120.5(6) . .
C28 C29 H29 119.7 . .
C30 C29 H29 119.7 . .
C29 C30 C31 118.9(6) . .
C29 C30 H30 120.5 . .
C31 C30 H30 120.5 . .
C32 C31 C30 121.0(5) . .
C32 C31 H31 119.5 . .
C30 C31 H31 119.5 . .
C31 C32 C27 118.9(5) . .
C31 C32 N9 120.5(5) . .
C27 C32 N9 120.6(5) . .
O8 C33 N9 125.1(6) . .
O8 C33 N10 124.5(5) . .
N9 C33 N10 110.3(5) . .
C35 C34 N10 122.5(5) . .
C35 C34 C37 120.5(5) . .
N10 C34 C37 116.9(5) . .
C34 C35 C36 120.9(6) . .
C34 C35 H35 119.6 . .
C36 C35 H35 119.6 . .
C38 C36 C35 120.2(6) . .
C38 C36 H36 119.9 . .
C35 C36 H36 119.9 . .
C38 C37 C37 118.4(7) 3_656 3_656
C38 C37 C34 123.2(5) 3_656 .
C37 C37 C34 118.4(6) 3_656 .
C36 C38 C37 121.5(6) . 3_656
C36 C38 H38 119.3 . .
C37 C38 H38 119.3 3_656 .
C101 N21 C93 110.4(4) . .
C101 N21 C105 111.6(5) . .
C93 N21 C105 106.9(4) . .
C101 N21 C97 105.9(4) . .
C93 N21 C97 111.3(5) . .
C105 N21 C97 110.8(4) . .
C94 C93 N21 117.7(4) . .
C94 C93 H93A 107.9 . .
N21 C93 H93A 107.9 . .
C94 C93 H93B 107.9 . .
N21 C93 H93B 107.9 . .
H93A C93 H93B 107.2 . .
C93 C94 C95 109.2(5) . .
C93 C94 H94A 109.8 . .
C95 C94 H94A 109.8 . .
C93 C94 H94B 109.8 . .
C95 C94 H94B 109.8 . .
H94A C94 H94B 108.3 . .
C96 C95 C94 115.0(5) . .
C96 C95 H95A 108.5 . .
C94 C95 H95A 108.5 . .
C96 C95 H95B 108.5 . .
C94 C95 H95B 108.5 . .
H95A C95 H95B 107.5 . .
C95 C96 H96A 109.5 . .
C95 C96 H96B 109.5 . .
H96A C96 H96B 109.5 . .
C95 C96 H96C 109.5 . .
H96A C96 H96C 109.5 . .
H96B C96 H96C 109.5 . .
C98 C97 N21 116.5(4) . .
C98 C97 H97A 108.2 . .
N21 C97 H97A 108.2 . .
C98 C97 H97B 108.2 . .
N21 C97 H97B 108.2 . .
H97A C97 H97B 107.3 . .
C97 C98 C99 111.9(5) . .
C97 C98 H98A 109.2 . .
C99 C98 H98A 109.2 . .
C97 C98 H98B 109.2 . .
C99 C98 H98B 109.2 . .
H98A C98 H98B 107.9 . .
C100 C99 C98 115.3(7) . .
C100 C99 H99A 108.5 . .
C98 C99 H99A 108.5 . .
C100 C99 H99B 108.5 . .
C98 C99 H99B 108.5 . .
H99A C99 H99B 107.5 . .
C99 C100 H10B 109.5 . .
C99 C100 H10C 109.5 . .
H10B C100 H10C 109.5 . .
C99 C100 H10D 109.5 . .
H10B C100 H10D 109.5 . .
H10C C100 H10D 109.5 . .
N21 C101 C102 115.7(4) . .
N21 C101 H10E 108.4 . .
C102 C101 H10E 108.4 . .
N21 C101 H10F 108.4 . .
C102 C101 H10F 108.4 . .
H10E C101 H10F 107.4 . .
C101 C102 C103 111.2(5) . .
C101 C102 H10G 109.4 . .
C103 C102 H10G 109.4 . .
C101 C102 H10H 109.4 . .
C103 C102 H10H 109.4 . .
H10G C102 H10H 108.0 . .
C104 C103 C102 114.0(5) . .
C104 C103 H10I 108.7 . .
C102 C103 H10I 108.7 . .
C104 C103 H10J 108.7 . .
C102 C103 H10J 108.7 . .
H10I C103 H10J 107.6 . .
C103 C104 H10K 109.5 . .
C103 C104 H10L 109.5 . .
H10K C104 H10L 109.5 . .
C103 C104 H10M 109.5 . .
H10K C104 H10M 109.5 . .
H10L C104 H10M 109.5 . .
C106 C105 N21 115.6(5) . .
C106 C105 H10N 108.4 . .
N21 C105 H10N 108.4 . .
C106 C105 H10O 108.4 . .
N21 C105 H10O 108.4 . .
H10N C105 H10O 107.4 . .
C105 C106 C107 109.9(6) . .
C105 C106 H10P 109.7 . .
C107 C106 H10P 109.7 . .
C105 C106 H10Q 109.7 . .
C107 C106 H10Q 109.7 . .
H10P C106 H10Q 108.2 . .
C106 C107 C108 109.8(9) . .
C106 C107 H10R 109.7 . .
C108 C107 H10R 109.7 . .
C106 C107 H10S 109.7 . .
C108 C107 H10S 109.7 . .
H10R C107 H10S 108.2 . .
C107 C108 H10T 109.5 . .
C107 C108 H10U 109.5 . .
H10T C108 H10U 109.5 . .
C107 C108 H10V 109.5 . .
H10T C108 H10V 109.5 . .
H10U C108 H10V 109.5 . .
C109 N22 C113 111.5(6) . .
C109 N22 C121 106.0(5) . .
C113 N22 C121 111.3(5) . .
C109 N22 C117 111.8(5) . .
C113 N22 C117 105.7(5) . .
C121 N22 C117 110.7(6) . .
N22 C109 C110 114.9(5) . .
N22 C109 H1 108.5 . .
C110 C109 H1 108.5 . .
N22 C109 H10W 108.5 . .
C110 C109 H10W 108.5 . .
H1 C109 H10W 107.5 . .
C111 C110 C109 110.5(6) . .
C111 C110 H11A 109.6 . .
C109 C110 H11A 109.6 . .
C111 C110 H11B 109.6 . .
C109 C110 H11B 109.6 . .
H11A C110 H11B 108.1 . .
C112 C111 C110 112.2(7) . .
C112 C111 H11C 109.2 . .
C110 C111 H11C 109.2 . .
C112 C111 H11D 109.2 . .
C110 C111 H11D 109.2 . .
H11C C111 H11D 107.9 . .
C111 C112 H11E 109.5 . .
C111 C112 H11F 109.5 . .
H11E C112 H11F 109.5 . .
C111 C112 H11G 109.5 . .
H11E C112 H11G 109.5 . .
H11F C112 H11G 109.5 . .
C114 C113 N22 116.8(6) . .
C114 C113 H11H 108.1 . .
N22 C113 H11H 108.1 . .
C114 C113 H11I 108.1 . .
N22 C113 H11I 108.1 . .
H11H C113 H11I 107.3 . .
C113 C114 C115 108.1(7) . .
C113 C114 H11J 110.1 . .
C115 C114 H11J 110.1 . .
C113 C114 H11K 110.1 . .
C115 C114 H11K 110.1 . .
H11J C114 H11K 108.4 . .
C116 C115 C114 119.9(10) . .
C116 C115 H11L 107.3 . .
C114 C115 H11L 107.3 . .
C116 C115 H11M 107.3 . .
C114 C115 H11M 107.3 . .
H11L C115 H11M 106.9 . .
C115 C116 H11N 109.5 . .
C115 C116 H11O 109.5 . .
H11N C116 H11O 109.5 . .
C115 C116 H11P 109.5 . .
H11N C116 H11P 109.5 . .
H11O C116 H11P 109.5 . .
C118 C117 N22 115.6(5) . .
C118 C117 H11Q 108.4 . .
N22 C117 H11Q 108.4 . .
C118 C117 H11R 108.4 . .
N22 C117 H11R 108.4 . .
H11Q C117 H11R 107.4 . .
C117 C118 C119 110.0(5) . .
C117 C118 H11S 109.7 . .
C119 C118 H11S 109.7 . .
C117 C118 H11T 109.7 . .
C119 C118 H11T 109.7 . .
H11S C118 H11T 108.2 . .
C120 C119 C118 111.7(6) . .
C120 C119 H11U 109.3 . .
C118 C119 H11U 109.3 . .
C120 C119 H11V 109.3 . .
C118 C119 H11V 109.3 . .
H11U C119 H11V 107.9 . .
C119 C120 H12B 109.5 . .
C119 C120 H12C 109.5 . .
H12B C120 H12C 109.5 . .
C119 C120 H12D 109.5 . .
H12B C120 H12D 109.5 . .
H12C C120 H12D 109.5 . .
N22 C121 C122 116.4(6) . .
N22 C121 H12E 108.2 . .
C122 C121 H12E 108.2 . .
N22 C121 H12F 108.2 . .
C122 C121 H12F 108.2 . .
H12E C121 H12F 107.3 . .
C123 C122 C121 110.9(6) . .
C123 C122 H12G 109.5 . .
C121 C122 H12G 109.5 . .
C123 C122 H12H 109.5 . .
C121 C122 H12H 109.5 . .
H12G C122 H12H 108.1 . .
C122 C123 C124 113.8(7) . .
C122 C123 H12I 108.8 . .
C124 C123 H12I 108.8 . .
C122 C123 H12J 108.8 . .
C124 C123 H12J 108.8 . .
H12I C123 H12J 107.7 . .
C123 C124 H12K 109.5 . .
C123 C124 H12L 109.5 . .
H12K C124 H12L 109.5 . .
C123 C124 H12M 109.5 . .
H12K C124 H12M 109.5 . .
H12L C124 H12M 109.5 . .
O17 C77 O18 124.3(5) . .
O17 C77 C78 117.6(5) . .
O18 C77 C78 118.1(5) . .
C83 C78 C79 118.2(5) . .
C83 C78 C77 121.7(5) . .
C79 C78 C77 120.1(5) . .
C80 C79 C78 119.1(5) . .
C80 C79 H79 120.5 . .
C78 C79 H79 120.5 . .
C81 C80 C79 122.2(6) . .
C81 C80 H80 118.9 . .
C79 C80 H80 118.9 . .
C80 C81 C82 117.6(5) . .
C80 C81 C84 121.4(6) . .
C82 C81 C84 121.0(5) . .
C83 C82 C81 120.8(5) . .
C83 C82 H82 119.6 . .
C81 C82 H82 119.6 . .
C82 C83 C78 122.1(6) . .
C82 C83 H83 118.9 . .
C78 C83 H83 118.9 . .
O20 C84 O19 123.2(7) . .
O20 C84 C81 120.1(7) . .
O19 C84 C81 116.7(6) . .

loop_
_geom_bond_atom_site_label_1
_geom_bond_atom_site_label_2
_geom_bond_distance
_geom_bond_site_symmetry_2
O1 N1 1.233(6) .
O2 N1 1.248(7) .
O3 C7 1.224(6) .
O4 C14 1.211(6) .
N1 C1 1.449(7) .
N2 C7 1.383(6) .
N2 C4 1.385(6) .
N2 H2 0.8601 .
N3 C7 1.371(6) .
N3 C8 1.416(6) .
N3 H3 0.8602 .
N4 C14 1.372(6) .
N4 C13 1.422(6) .
N4 H4 0.8602 .
N5 C14 1.375(7) .
N5 C15 1.419(6) .
N5 H5 0.8602 .
C1 C2 1.375(7) .
C1 C6 1.376(8) .
C2 C3 1.372(7) .
C2 H2A 0.9500 .
C3 C4 1.410(7) .
C3 H3A 0.9500 .
C4 C5 1.376(7) .
C5 C6 1.381(7) .
C5 H5A 0.9500 .
C6 H6 0.9500 .
C8 C9 1.390(7) .
C8 C13 1.396(7) .
C9 C10 1.367(7) .
C9 H9A 0.9500 .
C10 C11 1.391(7) .
C10 H10A 0.9500 .
C11 C12 1.389(7) .
C11 H11 0.9500 .
C12 C13 1.384(7) .
C12 H12A 0.9500 .
C15 C18 1.353(7) .
C15 C16 1.409(7) .
C16 C17 1.388(7) .
C16 C16 1.431(9) 3_575
C17 C19 1.376(8) .
C17 H17A 0.9500 .
C18 C19 1.419(8) 3_575
C18 H18A 0.9500 .
C19 C18 1.419(8) 3_575
C19 H19A 0.9500 .
O5 N6 1.213(9) .
O6 N6 1.254(8) .
O7 C26 1.221(7) .
O8 C33 1.198(6) .
N6 C20 1.474(9) .
N7 C23 1.381(7) .
N7 C26 1.388(7) .
N7 H7 0.8601 .
N8 C26 1.349(7) .
N8 C27 1.424(6) .
N8 H8 0.8603 .
N9 C33 1.370(6) .
N9 C32 1.420(6) .
N9 H9 0.8600 .
N10 C33 1.402(7) .
N10 C34 1.411(7) .
N10 H10 0.8601 .
C20 C21 1.381(9) .
C20 C25 1.383(9) .
C21 C22 1.371(8) .
C21 H21 0.9500 .
C22 C23 1.396(8) .
C22 H22 0.9500 .
C23 C24 1.381(8) .
C24 C25 1.364(8) .
C24 H24 0.9500 .
C25 H25 0.9500 .
C27 C28 1.383(8) .
C27 C32 1.392(7) .
C28 C29 1.378(7) .
C28 H28 0.9500 .
C29 C30 1.381(7) .
C29 H29 0.9500 .
C30 C31 1.401(7) .
C30 H30 0.9500 .
C31 C32 1.385(7) .
C31 H31 0.9500 .
C34 C35 1.350(7) .
C34 C37 1.429(7) .
C35 C36 1.393(8) .
C35 H35 0.9500 .
C36 C38 1.365(8) .
C36 H36 0.9500 .
C37 C38 1.397(7) 3_656
C37 C37 1.428(10) 3_656
C38 C37 1.397(7) 3_656
C38 H38 0.9500 .
N21 C101 1.509(6) .
N21 C93 1.516(6) .
N21 C105 1.522(7) .
N21 C97 1.525(6) .
C93 C94 1.503(7) .
C93 H93A 0.9900 .
C93 H93B 0.9900 .
C94 C95 1.513(7) .
C94 H94A 0.9900 .
C94 H94B 0.9900 .
C95 C96 1.497(8) .
C95 H95A 0.9900 .
C95 H95B 0.9900 .
C96 H96A 0.9800 .
C96 H96B 0.9800 .
C96 H96C 0.9800 .
C97 C98 1.509(7) .
C97 H97A 0.9900 .
C97 H97B 0.9900 .
C98 C99 1.509(8) .
C98 H98A 0.9900 .
C98 H98B 0.9900 .
C99 C100 1.343(11) .
C99 H99A 0.9900 .
C99 H99B 0.9900 .
C100 H10B 0.9800 .
C100 H10C 0.9800 .
C100 H10D 0.9800 .
C101 C102 1.509(7) .
C101 H10E 0.9900 .
C101 H10F 0.9900 .
C102 C103 1.522(7) .
C102 H10G 0.9900 .
C102 H10H 0.9900 .
C103 C104 1.515(8) .
C103 H10I 0.9900 .
C103 H10J 0.9900 .
C104 H10K 0.9800 .
C104 H10L 0.9800 .
C104 H10M 0.9800 .
C105 C106 1.513(8) .
C105 H10N 0.9900 .
C105 H10O 0.9900 .
C106 C107 1.541(9) .
C106 H10P 0.9900 .
C106 H10Q 0.9900 .
C107 C108 1.552(14) .
C107 H10R 0.9900 .
C107 H10S 0.9900 .
C108 H10T 0.9800 .
C108 H10U 0.9800 .
C108 H10V 0.9800 .
N22 C109 1.499(8) .
N22 C113 1.512(7) .
N22 C121 1.516(8) .
N22 C117 1.534(7) .
C109 C110 1.518(9) .
C109 H1 0.9900 .
C109 H10W 0.9900 .
C110 C111 1.518(9) .
C110 H11A 0.9900 .
C110 H11B 0.9900 .
C111 C112 1.515(10) .
C111 H11C 0.9900 .
C111 H11D 0.9900 .
C112 H11E 0.9800 .
C112 H11F 0.9800 .
C112 H11G 0.9800 .
C113 C114 1.505(9) .
C113 H11H 0.9900 .
C113 H11I 0.9900 .
C114 C115 1.584(11) .
C114 H11J 0.9900 .
C114 H11K 0.9900 .
C115 C116 1.362(13) .
C115 H11L 0.9900 .
C115 H11M 0.9900 .
C116 H11N 0.9800 .
C116 H11O 0.9800 .
C116 H11P 0.9800 .
C117 C118 1.528(8) .
C117 H11Q 0.9900 .
C117 H11R 0.9900 .
C118 C119 1.540(8) .
C118 H11S 0.9900 .
C118 H11T 0.9900 .
C119 C120 1.529(9) .
C119 H11U 0.9900 .
C119 H11V 0.9900 .
C120 H12B 0.9800 .
C120 H12C 0.9800 .
C120 H12D 0.9800 .
C121 C122 1.532(9) .
C121 H12E 0.9900 .
C121 H12F 0.9900 .
C122 C123 1.514(9) .
C122 H12G 0.9900 .
C122 H12H 0.9900 .
C123 C124 1.527(10) .
C123 H12I 0.9900 .
C123 H12J 0.9900 .
C124 H12K 0.9800 .
C124 H12L 0.9800 .
C124 H12M 0.9800 .
O17 C77 1.256(6) .
O18 C77 1.262(6) .
O19 C84 1.247(8) .
O20 C84 1.234(7) .
C77 C78 1.506(7) .
C78 C83 1.364(7) .
C78 C79 1.385(7) .
C79 C80 1.381(7) .
C79 H79 0.9500 .
C80 C81 1.368(7) .
C80 H80 0.9500 .
C81 C82 1.373(7) .
C81 C84 1.498(8) .
C82 C83 1.357(7) .
C82 H82 0.9500 .
C83 H83 0.9500 .
